data_4300739
_journal_name_full 'Inorganic Chemistry'
_journal_paper_doi 10.1021/ic052065e
_journal_year 2006
_chemical_formula_sum 'C55 H87 N2 O3 Ti'
_chemical_formula_weight 872.17
_space_group_IT_number 14
_symmetry_cell_setting monoclinic
_symmetry_space_group_name_Hall '-P 2ybc'
_symmetry_space_group_name_H-M 'P 1 21/c 1'
_cell_angle_alpha 90.00
_cell_angle_beta 94.109(3)
_cell_angle_gamma 90.00
_cell_formula_units_Z 4
_cell_length_a 13.1392(16)
_cell_length_b 18.319(2)
_cell_length_c 21.385(3)
_cell_measurement_temperature 125(2)
_cell_volume 5133.9(11)
_diffrn_ambient_temperature 125(2)
_exptl_crystal_density_diffrn 1.128
_cod_depositor_comments
;
The following automatic conversions were performed:
'_symmetry_cell_setting' value 'Monoclinic' changed to 'monoclinic'
according to '/home/saulius/struct/CIF-dictionaries/cif_core.dic'
dictionary named 'cif_core.dic' version 2.4.1 from 2010-06-29.

Automatic conversion script
Id: cif_fix_enum 1527 2010-12-29 10:47:43Z saulius 
;
_cod_original_sg_symbol_H-M 'P 21/c'
_cod_database_code 4300739

loop_
_symmetry_equiv_pos_as_xyz
'x, y, z'
'-x, y+1/2, -z+1/2'
'-x, -y, -z'
'x, -y-1/2, z-1/2'

loop_
_atom_site_label
_atom_site_type_symbol
_atom_site_fract_x
_atom_site_fract_y
_atom_site_fract_z
_atom_site_U_iso_or_equiv
_atom_site_adp_type
_atom_site_occupancy
_atom_site_symmetry_multiplicity
_atom_site_calc_flag
_atom_site_refinement_flags
_atom_site_disorder_assembly
_atom_site_disorder_group
Ti1 Ti 0.72964(3) 0.39353(3) 0.62174(2) 0.02467(13) Uani 1 1 d . . .
O52 O 0.76386(12) 0.44543(10) 0.53856(8) 0.0304(5) Uani 1 1 d . . .
O54 O 0.60618(12) 0.42739(10) 0.55857(8) 0.0323(5) Uani 1 1 d . . .
N2 N 0.65240(15) 0.30169(11) 0.64988(10) 0.0253(5) Uani 1 1 d . . .
N6 N 0.86929(15) 0.33840(12) 0.62768(10) 0.0247(5) Uani 1 1 d . . .
N39 N 0.73578(15) 0.45748(12) 0.67963(10) 0.0273(5) Uani 1 1 d . . .
C3 C 0.69900(19) 0.24995(15) 0.68579(12) 0.0280(7) Uani 1 1 d . . .
C4 C 0.8060(2) 0.24934(17) 0.69719(13) 0.0312(7) Uani 1 1 d . . .
C5 C 0.88619(19) 0.28193(15) 0.66658(12) 0.0287(7) Uani 1 1 d . . .
C7 C 0.54476(18) 0.29922(14) 0.62776(13) 0.0261(6) Uani 1 1 d . . .
C8 C 0.5172(2) 0.26681(16) 0.57019(13) 0.0333(7) Uani 1 1 d . . .
C9 C 0.4150(2) 0.26680(17) 0.54783(15) 0.0383(8) Uani 1 1 d . . .
C10 C 0.3423(2) 0.29996(17) 0.58124(16) 0.0377(8) Uani 1 1 d . . .
C11 C 0.3697(2) 0.33441(16) 0.63664(15) 0.0349(8) Uani 1 1 d . . .
C12 C 0.47168(19) 0.33509(15) 0.66154(13) 0.0286(7) Uani 1 1 d . . .
C13 C 0.4972(2) 0.37424(16) 0.72315(14) 0.0364(8) Uani 1 1 d . . .
C14 C 0.4820(3) 0.4562(2) 0.7144(2) 0.0511(10) Uani 1 1 d . . .
C15 C 0.4328(3) 0.3467(3) 0.77572(19) 0.0566(11) Uani 1 1 d . . .
C16 C 0.5954(2) 0.2326(2) 0.53002(16) 0.0649(12) Uani 1 1 d . . .
H80 H 0.6632 0.2533 0.5450 0.078 Uiso 1 1 calc R . .
C17 C 0.5797(4) 0.2511(3) 0.4626(2) 0.0628(12) Uani 1 1 d . . .
C18 C 0.6042(6) 0.1531(3) 0.5366(2) 0.240(5) Uani 1 1 d . . .
H84 H 0.5378 0.1305 0.5254 0.360 Uiso 1 1 calc R . .
H85 H 0.6263 0.1409 0.5801 0.360 Uiso 1 1 calc R . .
H86 H 0.6544 0.1348 0.5087 0.360 Uiso 1 1 calc R . .
C19 C 0.6477(2) 0.18595(16) 0.72106(14) 0.0352(7) Uani 1 1 d . . .
C20 C 0.6569(3) 0.2044(3) 0.79086(18) 0.0659(14) Uani 1 1 d . . .
C21 C 0.5343(2) 0.1706(2) 0.70261(19) 0.0404(8) Uani 1 1 d . . .
C22 C 0.7024(3) 0.1137(2) 0.7105(3) 0.0692(15) Uani 1 1 d . . .
C23 C 0.99154(19) 0.24377(16) 0.68431(14) 0.0335(7) Uani 1 1 d . . .
C24 C 1.0198(3) 0.2582(2) 0.75364(17) 0.0478(10) Uani 1 1 d . . .
C25 C 1.0840(2) 0.2662(2) 0.6483(2) 0.0469(10) Uani 1 1 d . . .
C26 C 0.9803(3) 0.1611(2) 0.6733(2) 0.0482(10) Uani 1 1 d . . .
C27 C 0.94647(18) 0.36835(14) 0.58924(12) 0.0253(6) Uani 1 1 d . . .
C28 C 0.9522(2) 0.34216(15) 0.52829(13) 0.0319(7) Uani 1 1 d . . .
C29 C 1.0278(2) 0.36977(17) 0.49285(15) 0.0359(8) Uani 1 1 d . . .
C30 C 1.0924(2) 0.42415(18) 0.51512(15) 0.0371(8) Uani 1 1 d . . .
C31 C 1.0817(2) 0.45299(17) 0.57346(15) 0.0345(7) Uani 1 1 d . . .
C32 C 1.00904(18) 0.42560(15) 0.61259(12) 0.0279(7) Uani 1 1 d . . .
C33 C 1.0026(2) 0.46058(18) 0.67623(14) 0.0378(8) Uani 1 1 d . . .
C34 C 1.1040(3) 0.4576(2) 0.71644(19) 0.0510(10) Uani 1 1 d . . .
C35 C 0.9687(3) 0.5394(2) 0.66948(17) 0.0415(9) Uani 1 1 d . . .
C36 C 0.8792(3) 0.2856(2) 0.49885(17) 0.0567(11) Uani 1 1 d . . .
C37 C 0.8366(3) 0.3085(3) 0.4351(2) 0.0668(12) Uani 1 1 d . . .
C38 C 0.9285(4) 0.2112(2) 0.49335(19) 0.127(2) Uani 1 1 d . . .
H119 H 0.8765 0.1754 0.4790 0.191 Uiso 1 1 calc R . .
H120 H 0.9598 0.1963 0.5344 0.191 Uiso 1 1 calc R . .
H121 H 0.9810 0.2137 0.4631 0.191 Uiso 1 1 calc R . .
C40 C 0.73398(18) 0.51297(15) 0.72477(13) 0.0280(7) Uani 1 1 d . . .
C41 C 0.74729(19) 0.49611(16) 0.78914(13) 0.0315(7) Uani 1 1 d . . .
C42 C 0.7383(2) 0.55199(18) 0.83199(14) 0.0354(8) Uani 1 1 d . . .
C43 C 0.7187(2) 0.62278(18) 0.81386(15) 0.0358(8) Uani 1 1 d . . .
C44 C 0.7102(2) 0.63921(17) 0.75057(14) 0.0328(7) Uani 1 1 d . . .
C45 C 0.71807(18) 0.58614(15) 0.70507(13) 0.0269(7) Uani 1 1 d . . .
C46 C 0.70661(19) 0.60613(16) 0.63645(12) 0.0297(7) Uani 1 1 d . . .
C47 C 0.7619(3) 0.67634(19) 0.62052(17) 0.0440(9) Uani 1 1 d . . .
C48 C 0.5941(2) 0.6110(2) 0.61330(18) 0.0477(9) Uani 1 1 d . . .
C49 C 0.7732(3) 0.42000(19) 0.81179(15) 0.0514(10) Uani 1 1 d . . .
C50 C 0.7052(4) 0.3929(3) 0.86196(19) 0.0701(12) Uani 1 1 d . . .
C51 C 0.8845(3) 0.4149(3) 0.8367(2) 0.0659(12) Uani 1 1 d . . .
C53 C 0.66940(19) 0.45324(14) 0.52203(12) 0.0262(6) Uani 1 1 d . . .
C55 C 0.6361(3) 0.4909(2) 0.46239(16) 0.0370(8) Uani 1 1 d . . .
C56 C 1.422(2) 0.0344(9) 0.4266(9) 0.239(10) Uani 0.50 1 d P . .
C57 C 1.291(3) 0.0533(11) 0.4745(16) 0.31(2) Uani 0.50 1 d P . .
C58 C 1.365(7) 0.064(3) 0.4810(15) 0.84(10) Uani 0.50 1 d P . .
C59 C 1.173(2) 0.0150(14) 0.4737(13) 0.203(9) Uani 0.50 1 d P . .
C61 C 1.0000 0.0000 0.5000 0.45(2) Uani 1 2 d S . .
C62 C 0.8999(16) -0.0500(13) 0.5155(13) 0.223(14) Uani 0.50 1 d P . .
C63 C 0.8534(14) -0.0104(10) 0.5824(7) 0.145(6) Uani 0.50 1 d P . .
C64 C 0.832(2) -0.099(3) 0.5977(18) 0.30(2) Uani 0.50 1 d P . .
C65 C 0.762(3) -0.075(2) 0.6125(17) 0.29(2) Uani 0.50 1 d P . .
C66 C 0.8069(17) -0.1431(13) 0.5160(14) 0.218(13) Uani 0.50 1 d P . .
C67 C 0.7551(18) -0.1193(10) 0.562(2) 0.22(2) Uani 0.50 1 d P . .
C68 C 0.695(2) -0.102(2) 0.5724(8) 0.193(13) Uani 0.50 1 d P . .
H69 H 0.8286(16) 0.2163(12) 0.7273(11) 0.019(7) Uiso 1 1 d . . .
H70 H 0.395(2) 0.2406(15) 0.5091(13) 0.046(9) Uiso 1 1 d . . .
H71 H 0.2753(18) 0.3002(13) 0.5643(11) 0.024(7) Uiso 1 1 d . . .
H72 H 0.317(2) 0.3617(14) 0.6615(12) 0.049(9) Uiso 1 1 d . . .
H73 H 0.5694(19) 0.3670(12) 0.7360(11) 0.029(7) Uiso 1 1 d . . .
H74 H 0.524(2) 0.4779(14) 0.6817(13) 0.046(9) Uiso 1 1 d . . .
H75 H 0.501(2) 0.4775(16) 0.7499(14) 0.052(11) Uiso 1 1 d . . .
H76 H 0.413(2) 0.4682(15) 0.7039(13) 0.050(10) Uiso 1 1 d . . .
H77 H 0.456(2) 0.3698(15) 0.8128(13) 0.044(10) Uiso 1 1 d . . .
H78 H 0.361(2) 0.3567(14) 0.7641(12) 0.039(9) Uiso 1 1 d . . .
H79 H 0.447(2) 0.2936(18) 0.7852(15) 0.073(13) Uiso 1 1 d . . .
H81 H 0.522(3) 0.235(2) 0.4445(18) 0.098(17) Uiso 1 1 d . . .
H82 H 0.591(3) 0.301(2) 0.4648(19) 0.109(18) Uiso 1 1 d . . .
H83 H 0.636(2) 0.2304(16) 0.4383(14) 0.061(10) Uiso 1 1 d . . .
H87 H 0.728(2) 0.2084(17) 0.8072(15) 0.073(12) Uiso 1 1 d . . .
H88 H 0.621(2) 0.2505(18) 0.7967(16) 0.070(14) Uiso 1 1 d . . .
H89 H 0.629(2) 0.1631(17) 0.8115(15) 0.071(11) Uiso 1 1 d . . .
H90 H 0.5191(19) 0.1566(14) 0.6584(13) 0.036(9) Uiso 1 1 d . . .
H91 H 0.5157(17) 0.1310(13) 0.7286(11) 0.025(7) Uiso 1 1 d . . .
H92 H 0.492(2) 0.2117(15) 0.7141(12) 0.045(9) Uiso 1 1 d . . .
H93 H 0.771(3) 0.1142(19) 0.7349(16) 0.091(13) Uiso 1 1 d . . .
H94 H 0.708(3) 0.108(2) 0.6731(17) 0.079(17) Uiso 1 1 d . . .
H95 H 0.665(2) 0.0714(18) 0.7288(15) 0.075(11) Uiso 1 1 d . . .
H96 H 1.081(2) 0.2347(15) 0.7653(13) 0.054(10) Uiso 1 1 d . . .
H97 H 1.023(2) 0.3115(17) 0.7615(13) 0.054(10) Uiso 1 1 d . . .
H98 H 0.971(2) 0.2369(15) 0.7832(13) 0.048(9) Uiso 1 1 d . . .
H99 H 1.105(2) 0.3156(17) 0.6516(14) 0.059(11) Uiso 1 1 d . . .
H100 H 1.141(2) 0.2377(15) 0.6645(13) 0.055(9) Uiso 1 1 d . . .
H101 H 1.0712(19) 0.2542(14) 0.6028(13) 0.039(9) Uiso 1 1 d . . .
H102 H 1.045(2) 0.1401(15) 0.6793(13) 0.058(10) Uiso 1 1 d . . .
H103 H 0.939(2) 0.1390(14) 0.7031(12) 0.039(9) Uiso 1 1 d . . .
H104 H 0.953(2) 0.1485(17) 0.6302(16) 0.071(12) Uiso 1 1 d . . .
H105 H 1.0299(18) 0.3534(13) 0.4499(12) 0.033(8) Uiso 1 1 d . . .
H106 H 1.1406(19) 0.4440(14) 0.4865(12) 0.045(8) Uiso 1 1 d . . .
H107 H 1.1267(18) 0.4944(14) 0.5896(11) 0.039(8) Uiso 1 1 d . . .
H108 H 0.9551(16) 0.4314(12) 0.6974(10) 0.015(6) Uiso 1 1 d . . .
H109 H 1.162(2) 0.4910(17) 0.6943(14) 0.073(11) Uiso 1 1 d . . .
H110 H 1.129(2) 0.4079(17) 0.7259(14) 0.059(11) Uiso 1 1 d . . .
H111 H 1.095(2) 0.4782(16) 0.7553(14) 0.052(11) Uiso 1 1 d . . .
H112 H 1.023(2) 0.5712(14) 0.6489(12) 0.046(8) Uiso 1 1 d . . .
H113 H 0.9578(18) 0.5599(14) 0.7103(13) 0.036(8) Uiso 1 1 d . . .
H114 H 0.9067(19) 0.5461(13) 0.6411(11) 0.030(8) Uiso 1 1 d . . .
H115 H 0.827(2) 0.2833(17) 0.5276(15) 0.077(11) Uiso 1 1 d . . .
H116 H 0.806(3) 0.354(2) 0.4364(19) 0.113(19) Uiso 1 1 d . . .
H117 H 0.782(3) 0.2795(18) 0.4146(15) 0.076(12) Uiso 1 1 d . . .
H118 H 0.884(3) 0.313(2) 0.3995(18) 0.108(15) Uiso 1 1 d . . .
H122 H 0.7459(18) 0.5432(13) 0.8757(12) 0.033(8) Uiso 1 1 d . . .
H123 H 0.7109(18) 0.6609(13) 0.8449(12) 0.032(8) Uiso 1 1 d . . .
H124 H 0.6986(17) 0.6900(13) 0.7384(11) 0.022(7) Uiso 1 1 d . . .
H125 H 0.7379(16) 0.5665(12) 0.6126(10) 0.021(7) Uiso 1 1 d . . .
H126 H 0.842(3) 0.6721(17) 0.6354(15) 0.088(12) Uiso 1 1 d . . .
H127 H 0.730(2) 0.7200(15) 0.6372(12) 0.044(9) Uiso 1 1 d . . .
H128 H 0.7566(17) 0.6854(12) 0.5739(12) 0.024(7) Uiso 1 1 d . . .
H129 H 0.558(2) 0.6503(16) 0.6353(13) 0.053(10) Uiso 1 1 d . . .
H130 H 0.584(2) 0.6217(16) 0.5681(15) 0.061(10) Uiso 1 1 d . . .
H131 H 0.560(2) 0.5665(17) 0.6206(14) 0.061(11) Uiso 1 1 d . . .
H132 H 0.763(2) 0.3862(15) 0.7758(13) 0.054(9) Uiso 1 1 d . . .
H133 H 0.718(2) 0.4237(17) 0.9000(16) 0.069(12) Uiso 1 1 d . . .
H134 H 0.635(2) 0.3989(17) 0.8495(14) 0.057(11) Uiso 1 1 d . . .
H135 H 0.724(2) 0.3352(18) 0.8731(14) 0.068(11) Uiso 1 1 d . . .
H136 H 0.896(2) 0.4420(16) 0.8758(15) 0.053(10) Uiso 1 1 d . . .
H137 H 0.899(3) 0.359(2) 0.8485(17) 0.104(14) Uiso 1 1 d . . .
H138 H 0.931(2) 0.4317(16) 0.8046(15) 0.071(11) Uiso 1 1 d . . .
H139 H 0.641(2) 0.4554(19) 0.4285(16) 0.085(13) Uiso 1 1 d . . .
H140 H 0.565(2) 0.5090(17) 0.4562(14) 0.072(11) Uiso 1 1 d . . .
H141 H 0.677(2) 0.5276(17) 0.4558(14) 0.062(11) Uiso 1 1 d . . .

loop_
_atom_site_aniso_label
_atom_site_aniso_U_11
_atom_site_aniso_U_22
_atom_site_aniso_U_33
_atom_site_aniso_U_23
_atom_site_aniso_U_13
_atom_site_aniso_U_12
Ti1 0.0193(2) 0.0303(3) 0.0245(3) 0.0039(3) 0.0017(2) 0.0005(3)
O52 0.0164(9) 0.0433(12) 0.0314(11) 0.0111(10) -0.0005(8) 0.0012(9)
O54 0.0200(10) 0.0428(12) 0.0342(12) 0.0112(10) 0.0028(9) -0.0026(9)
N2 0.0185(11) 0.0301(14) 0.0273(13) 0.0042(11) 0.0023(10) 0.0032(10)
N6 0.0196(11) 0.0312(14) 0.0233(13) 0.0055(11) 0.0015(10) -0.0018(10)
N39 0.0241(12) 0.0291(13) 0.0287(13) 0.0027(11) 0.0029(10) -0.0024(11)
C3 0.0254(15) 0.0356(18) 0.0233(16) 0.0025(14) 0.0045(12) -0.0018(14)
C4 0.0248(16) 0.0396(19) 0.0291(17) 0.0162(15) 0.0018(13) 0.0018(14)
C5 0.0232(15) 0.0371(18) 0.0254(16) 0.0053(14) -0.0004(12) 0.0016(13)
C7 0.0190(14) 0.0282(16) 0.0310(17) 0.0067(14) 0.0017(12) -0.0006(12)
C8 0.0233(16) 0.0394(19) 0.0365(18) -0.0008(15) -0.0037(14) 0.0068(14)
C9 0.0317(17) 0.043(2) 0.039(2) -0.0016(17) -0.0073(15) 0.0014(15)
C10 0.0188(16) 0.044(2) 0.049(2) 0.0144(17) -0.0045(16) -0.0020(15)
C11 0.0224(15) 0.0362(19) 0.047(2) 0.0070(16) 0.0094(15) 0.0034(14)
C12 0.0247(15) 0.0293(17) 0.0326(17) 0.0067(14) 0.0070(13) -0.0006(13)
C13 0.0245(16) 0.046(2) 0.0398(19) -0.0039(15) 0.0110(14) -0.0035(15)
C14 0.040(2) 0.049(2) 0.066(3) -0.013(2) 0.016(2) 0.001(2)
C15 0.048(2) 0.077(3) 0.048(3) -0.010(2) 0.022(2) -0.012(2)
C16 0.040(2) 0.113(4) 0.040(2) -0.036(2) -0.0132(17) 0.027(2)
C17 0.058(3) 0.074(3) 0.060(3) -0.007(3) 0.025(2) 0.003(3)
C18 0.486(12) 0.162(5) 0.089(4) 0.070(4) 0.140(6) 0.246(7)
C19 0.0224(15) 0.0425(19) 0.0405(19) 0.0142(16) 0.0018(14) -0.0004(14)
C20 0.051(3) 0.103(4) 0.043(2) 0.031(3) -0.001(2) -0.035(3)
C21 0.0319(18) 0.036(2) 0.054(3) 0.0129(19) 0.0054(18) -0.0056(17)
C22 0.044(2) 0.043(3) 0.123(5) 0.043(3) 0.021(3) 0.003(2)
C23 0.0194(15) 0.0385(19) 0.0431(19) 0.0185(16) 0.0039(14) 0.0031(14)
C24 0.032(2) 0.063(3) 0.047(2) 0.019(2) -0.0066(17) 0.005(2)
C25 0.0208(17) 0.054(3) 0.066(3) 0.030(2) 0.0055(17) 0.0086(18)
C26 0.032(2) 0.048(2) 0.066(3) 0.018(2) 0.011(2) 0.0104(18)
C27 0.0168(13) 0.0324(17) 0.0265(16) 0.0079(13) 0.0007(12) 0.0015(12)
C28 0.0284(16) 0.0338(18) 0.0344(18) 0.0021(15) 0.0081(14) -0.0033(14)
C29 0.0313(17) 0.048(2) 0.0292(18) 0.0031(16) 0.0109(15) 0.0005(15)
C30 0.0262(16) 0.050(2) 0.036(2) 0.0133(16) 0.0079(15) 0.0015(16)
C31 0.0174(15) 0.042(2) 0.044(2) 0.0095(17) -0.0021(14) -0.0063(14)
C32 0.0163(13) 0.0388(18) 0.0281(16) 0.0060(14) -0.0027(12) -0.0009(13)
C33 0.0251(16) 0.055(2) 0.0325(18) 0.0036(17) -0.0017(14) -0.0143(16)
C34 0.043(2) 0.061(3) 0.046(2) 0.002(2) -0.0143(19) -0.015(2)
C35 0.0296(19) 0.054(2) 0.041(2) -0.0108(19) 0.0034(17) -0.0075(17)
C36 0.070(3) 0.062(3) 0.042(2) -0.0197(19) 0.031(2) -0.029(2)
C37 0.051(3) 0.085(4) 0.063(3) -0.022(3) -0.008(2) -0.014(3)
C38 0.256(7) 0.045(3) 0.071(3) -0.004(2) -0.053(4) -0.016(4)
C40 0.0176(14) 0.0380(19) 0.0290(17) -0.0028(14) 0.0050(12) -0.0073(13)
C41 0.0297(16) 0.0376(19) 0.0271(17) 0.0001(15) 0.0016(13) -0.0080(14)
C42 0.0313(17) 0.050(2) 0.0246(18) -0.0030(17) 0.0046(14) -0.0089(16)
C43 0.0245(15) 0.048(2) 0.0357(19) -0.0156(17) 0.0071(14) -0.0074(15)
C44 0.0199(15) 0.0364(19) 0.042(2) -0.0056(16) 0.0034(14) 0.0006(14)
C45 0.0155(13) 0.0348(18) 0.0305(17) -0.0026(14) 0.0026(12) -0.0017(12)
C46 0.0288(15) 0.0281(16) 0.0319(17) -0.0036(15) 0.0018(13) 0.0012(15)
C47 0.052(2) 0.042(2) 0.039(2) 0.0017(18) 0.0134(19) -0.0061(19)
C48 0.0370(19) 0.061(3) 0.044(2) 0.013(2) -0.0058(17) 0.000(2)
C49 0.083(3) 0.046(2) 0.0243(19) -0.0004(17) -0.0004(19) -0.008(2)
C50 0.091(4) 0.073(3) 0.045(3) 0.016(3) -0.004(2) -0.033(3)
C51 0.078(3) 0.080(3) 0.041(2) 0.014(2) 0.015(2) 0.025(3)
C53 0.0220(15) 0.0300(17) 0.0265(16) -0.0021(14) 0.0006(13) -0.0020(13)
C55 0.0263(18) 0.048(2) 0.037(2) 0.0150(19) -0.0016(15) 0.0021(17)
C56 0.42(3) 0.139(13) 0.159(17) 0.065(12) 0.034(19) -0.118(17)
C57 0.56(6) 0.126(17) 0.26(3) 0.053(17) 0.17(4) -0.11(3)
C58 1.8(2) 0.64(9) 0.103(18) 0.13(3) -0.17(5) -1.00(14)
C59 0.22(2) 0.19(2) 0.19(2) 0.083(17) -0.073(18) -0.03(2)
C61 0.79(6) 0.154(12) 0.34(3) 0.132(14) -0.37(4) -0.12(2)
C62 0.158(19) 0.25(3) 0.25(3) 0.09(2) -0.011(17) 0.11(2)
C63 0.207(16) 0.131(12) 0.095(10) -0.008(10) -0.007(12) -0.040(12)
C64 0.21(3) 0.40(5) 0.26(4) -0.03(4) -0.15(3) -0.07(3)
C65 0.36(5) 0.33(4) 0.18(2) -0.08(3) 0.08(3) -0.28(4)
C66 0.121(15) 0.22(2) 0.32(3) 0.012(19) 0.059(17) -0.035(15)
C67 0.108(18) 0.058(10) 0.50(7) -0.016(19) -0.02(2) -0.038(10)
C68 0.17(2) 0.33(4) 0.081(11) 0.015(16) 0.004(11) -0.10(2)

loop_
_geom_bond_atom_site_label_1
_geom_bond_atom_site_label_2
_geom_bond_distance
_geom_bond_site_symmetry_2
_geom_bond_publ_flag
Ti1 N39 1.702(2) . ?
Ti1 N2 2.076(2) . ?
Ti1 N6 2.090(2) . ?
Ti1 O52 2.0940(17) . ?
Ti1 O54 2.1276(17) . ?
Ti1 C53 2.475(3) . ?
O52 C53 1.274(3) . ?
O54 C53 1.272(3) . ?
N2 C3 1.340(3) . ?
N2 C7 1.459(3) . ?
N6 C5 1.336(3) . ?
N6 C27 1.458(3) . ?
N39 C40 1.403(3) . ?
C3 C4 1.410(3) . ?
C3 C19 1.572(4) . ?
C4 C5 1.412(3) . ?
C4 H69 0.92(2) . ?
C5 C23 1.573(3) . ?
C7 C8 1.391(4) . ?
C7 C12 1.405(3) . ?
C8 C9 1.394(4) . ?
C8 C16 1.520(4) . ?
C9 C10 1.374(4) . ?
C9 H70 0.98(3) . ?
C10 C11 1.368(4) . ?
C10 H71 0.93(2) . ?
C11 C12 1.405(4) . ?
C11 H72 1.03(3) . ?
C12 C13 1.517(4) . ?
C13 C14 1.525(5) . ?
C13 C15 1.540(4) . ?
C13 H73 0.98(2) . ?
C14 H74 1.00(3) . ?
C14 H75 0.87(3) . ?
C14 H76 0.94(3) . ?
C15 H77 0.93(3) . ?
C15 H78 0.98(3) . ?
C15 H79 1.01(3) . ?
C16 C18 1.467(6) . ?
C16 C17 1.481(5) . ?
C16 H80 1.0000 . ?
C17 H81 0.88(4) . ?
C17 H82 0.93(4) . ?
C17 H83 1.01(3) . ?
C18 H84 0.9800 . ?
C18 H85 0.9800 . ?
C18 H86 0.9800 . ?
C19 C20 1.527(5) . ?
C19 C22 1.529(5) . ?
C19 C21 1.540(4) . ?
C20 H87 0.98(3) . ?
C20 H88 0.98(3) . ?
C20 H89 0.96(3) . ?
C21 H90 0.99(3) . ?
C21 H91 0.96(2) . ?
C21 H92 0.98(3) . ?
C22 H93 1.01(3) . ?
C22 H94 0.82(3) . ?
C22 H95 1.01(3) . ?
C23 C24 1.526(4) . ?
C23 C26 1.538(4) . ?
C23 C25 1.540(4) . ?
C24 H96 0.93(3) . ?
C24 H97 0.99(3) . ?
C24 H98 1.01(3) . ?
C25 H99 0.95(3) . ?
C25 H100 0.96(3) . ?
C25 H101 1.00(3) . ?
C26 H102 0.93(3) . ?
C26 H103 0.96(3) . ?
C26 H104 0.99(3) . ?
C27 C28 1.396(4) . ?
C27 C32 1.402(3) . ?
C28 C29 1.387(4) . ?
C28 C36 1.518(4) . ?
C29 C30 1.372(4) . ?
C29 H105 0.97(2) . ?
C30 C31 1.371(4) . ?
C30 H106 0.98(3) . ?
C31 C32 1.406(4) . ?
C31 H107 1.01(2) . ?
C32 C33 1.512(4) . ?
C33 C35 1.515(4) . ?
C33 C34 1.534(4) . ?
C33 H108 0.96(2) . ?
C34 H109 1.11(3) . ?
C34 H110 0.98(3) . ?
C34 H111 0.93(3) . ?
C35 H112 1.05(3) . ?
C35 H113 0.97(3) . ?
C35 H114 0.99(2) . ?
C36 C37 1.496(5) . ?
C36 C38 1.518(5) . ?
C36 H115 0.96(3) . ?
C37 H116 0.94(4) . ?
C37 H117 0.97(3) . ?
C37 H118 1.02(4) . ?
C38 H119 0.9800 . ?
C38 H120 0.9800 . ?
C38 H121 0.9800 . ?
C40 C41 1.409(4) . ?
C40 C45 1.416(4) . ?
C41 C42 1.385(4) . ?
C41 C49 1.507(4) . ?
C42 C43 1.373(4) . ?
C42 H122 0.95(2) . ?
C43 C44 1.383(4) . ?
C43 H123 0.97(2) . ?
C44 C45 1.384(4) . ?
C44 H124 0.97(2) . ?
C45 C46 1.510(4) . ?
C46 C48 1.528(4) . ?
C46 C47 1.528(4) . ?
C46 H125 0.99(2) . ?
C47 H126 1.07(3) . ?
C47 H127 0.98(3) . ?
C47 H128 1.01(2) . ?
C48 H129 1.00(3) . ?
C48 H130 0.99(3) . ?
C48 H131 0.95(3) . ?
C49 C51 1.524(5) . ?
C49 C50 1.527(5) . ?
C49 H132 0.99(3) . ?
C50 H133 0.99(3) . ?
C50 H134 0.95(3) . ?
C50 H135 1.11(3) . ?
C51 H136 0.97(3) . ?
C51 H137 1.08(4) . ?
C51 H138 1.00(3) . ?
C53 C55 1.488(4) . ?
C55 H139 0.98(3) . ?
C55 H140 0.99(3) . ?
C55 H141 0.87(3) . ?
